data_7220889
loop_
_publ_author_name
'li, chunbao'
'Liu, Lei'
'Feng, Suliu'

_publ_section_title
;
 A Green Synthesis of Highly Substituted 1,5-Diketones
;
_journal_name_full 'RSC Adv.'
_journal_paper_doi 10.1039/C5RA08682E
_journal_year 2015
_chemical_formula_sum 'C20 H24 O2 S2'
_chemical_formula_weight 360.51
_chemical_name_systematic
; 
 ? 
;
_space_group_IT_number 14
_symmetry_cell_setting monoclinic
_symmetry_space_group_name_Hall '-P 2ybc'
_symmetry_space_group_name_H-M 'P 1 21/c 1'
_atom_sites_solution_hydrogens geom
_atom_sites_solution_primary direct
_atom_sites_solution_secondary difmap
_audit_creation_method SHELXL-97
_audit_update_record
;
2015-05-08 deposited with the CCDC.
2015-06-25 downloaded from the CCDC.
;
_cell_angle_alpha 90.00
_cell_angle_beta 103.051(3)
_cell_angle_gamma 90.00
_cell_formula_units_Z 4
_cell_length_a 10.868(4)
_cell_length_b 11.468(4)
_cell_length_c 15.889(6)
_cell_measurement_reflns_used 4924
_cell_measurement_temperature 294(2)
_cell_measurement_theta_max 27.5
_cell_measurement_theta_min 3.1
_cell_volume 1929.2(12)
_computing_cell_refinement CrystalClear
_computing_data_collection CrystalClear
_computing_data_reduction CrystalClear
_computing_molecular_graphics 'Bruker SHELXTL'
_computing_publication_material 'Bruker SHELXTL'
_computing_structure_refinement 'SHELXL-97 (Sheldrick, 1997)'
_computing_structure_solution 'SHELXS-97 (Sheldrick, 1990)'
_diffrn_ambient_temperature 294(2)
_diffrn_detector_area_resol_mean 13.6612
_diffrn_measured_fraction_theta_full 0.993
_diffrn_measured_fraction_theta_max 0.993
_diffrn_measurement_device_type 'Rigaku Mercury375R'
_diffrn_measurement_method 'profile data from \w-scans'
_diffrn_radiation_monochromator graphite
_diffrn_radiation_source 'fine-focus sealed tube'
_diffrn_radiation_type MoK\a
_diffrn_radiation_wavelength 0.71073
_diffrn_reflns_av_R_equivalents 0.0320
_diffrn_reflns_av_sigmaI/netI 0.0198
_diffrn_reflns_limit_h_max 13
_diffrn_reflns_limit_h_min -14
_diffrn_reflns_limit_k_max 14
_diffrn_reflns_limit_k_min -14
_diffrn_reflns_limit_l_max 20
_diffrn_reflns_limit_l_min -20
_diffrn_reflns_number 19585
_diffrn_reflns_theta_full 27.52
_diffrn_reflns_theta_max 27.52
_diffrn_reflns_theta_min 3.12
_exptl_absorpt_coefficient_mu 0.285
_exptl_absorpt_correction_T_max 0.9612
_exptl_absorpt_correction_T_min 0.8801
_exptl_absorpt_correction_type multi-scan
_exptl_crystal_colour Colorless
_exptl_crystal_density_diffrn 1.241
_exptl_crystal_density_method 'not measured'
_exptl_crystal_description Platelet
_exptl_crystal_F_000 768
_exptl_crystal_size_max 0.46
_exptl_crystal_size_mid 0.44
_exptl_crystal_size_min 0.14
_refine_diff_density_max 0.260
_refine_diff_density_min -0.401
_refine_diff_density_rms 0.043
_refine_ls_extinction_method none
_refine_ls_goodness_of_fit_ref 1.034
_refine_ls_hydrogen_treatment constr
_refine_ls_matrix_type full
_refine_ls_number_parameters 221
_refine_ls_number_reflns 4404
_refine_ls_number_restraints 0
_refine_ls_restrained_S_all 1.034
_refine_ls_R_factor_all 0.0543
_refine_ls_R_factor_gt 0.0488
_refine_ls_shift/su_max 0.001
_refine_ls_shift/su_mean 0.000
_refine_ls_structure_factor_coef Fsqd
_refine_ls_weighting_details 'calc w=1/[\s^2^(Fo^2^)+(0.0807P)^2^+0.5964P] where P=(Fo^2^+2Fc^2^)/3'
_refine_ls_weighting_scheme calc
_refine_ls_wR_factor_gt 0.1379
_refine_ls_wR_factor_ref 0.1442
_reflns_number_gt 3868
_reflns_number_total 4404
_reflns_threshold_expression >2sigma(I)
_cod_data_source_file c5ra08682e2.cif
_cod_data_source_block 130829a
_cod_depositor_comments
;
The following automatic conversions were performed:

'_symmetry_cell_setting' value 'MONOCLINIC' changed to 'monoclinic'
according to
/usr/data/users/saulius/crontab/automatic-downloads/rss-feeds/RSC/lib/dictionaries/cif_core.dic
dictionary named 'cif_core.dic' version 2.4.2 from 2011-04-26.

'_exptl_absorpt_correction_type' value 'MULTI-SCAN' changed to
'multi-scan' according to
/usr/data/users/saulius/crontab/automatic-downloads/rss-feeds/RSC/lib/dictionaries/cif_core.dic
dictionary named 'cif_core.dic' version 2.4.2 from 2011-04-26.

'_refine_ls_hydrogen_treatment' value 'CONSTR' changed to 'constr'
according to
/usr/data/users/saulius/crontab/automatic-downloads/rss-feeds/RSC/lib/dictionaries/cif_core.dic
dictionary named 'cif_core.dic' version 2.4.2 from 2011-04-26.

Automatic conversion script
Id: cif_fix_values 3271 2015-04-21 07:52:19Z andrius 
;
_cod_original_cell_volume 1929.1(11)
_cod_original_sg_symbol_H-M P2(1)/c
_cod_database_code 7220889

loop_
_symmetry_equiv_pos_as_xyz
'x, y, z'
'-x, y+1/2, -z+1/2'
'-x, -y, -z'
'x, -y-1/2, z-1/2'

loop_
_atom_site_label
_atom_site_type_symbol
_atom_site_fract_x
_atom_site_fract_y
_atom_site_fract_z
_atom_site_U_iso_or_equiv
_atom_site_adp_type
_atom_site_occupancy
_atom_site_symmetry_multiplicity
_atom_site_calc_flag
_atom_site_refinement_flags
C1 C 0.19309(17) 0.83349(19) 0.07028(13) 0.0614(5) Uani 1 1 d .
H1 H 0.1156 0.8271 0.0311 0.074 Uiso 1 1 calc R
C2 C 0.22993(17) 0.92948(18) 0.11909(14) 0.0597(5) Uani 1 1 d .
H2 H 0.1805 0.9960 0.1177 0.072 Uiso 1 1 calc R
C3 C 0.35301(15) 0.91667(15) 0.17261(11) 0.0469(4) Uani 1 1 d .
H3 H 0.3938 0.9743 0.2099 0.056 Uiso 1 1 calc R
C4 C 0.40510(13) 0.80924(13) 0.16311(9) 0.0371(3) Uani 1 1 d .
C5 C 0.52711(14) 0.75961(13) 0.20619(9) 0.0361(3) Uani 1 1 d .
C6 C 0.62645(13) 0.83816(12) 0.26226(9) 0.0342(3) Uani 1 1 d .
H6 H 0.5890 0.9146 0.2682 0.041 Uiso 1 1 calc R
C7 C 0.67276(13) 0.78334(12) 0.35255(9) 0.0353(3) Uani 1 1 d .
H7 H 0.7036 0.7047 0.3445 0.042 Uiso 1 1 calc R
C8 C 0.78406(15) 0.85353(16) 0.40534(11) 0.0478(4) Uani 1 1 d .
H8A H 0.7699 0.9356 0.3917 0.057 Uiso 1 1 calc R
H8B H 0.7860 0.8437 0.4663 0.057 Uiso 1 1 calc R
C9 C 0.91156(15) 0.81889(17) 0.38940(12) 0.0520(4) Uani 1 1 d .
C10 C 0.99906(15) 0.91127(17) 0.37731(11) 0.0494(4) Uani 1 1 d .
C11 C 0.9846(2) 1.02937(18) 0.37656(15) 0.0612(5) Uani 1 1 d .
H11 H 0.9129 1.0669 0.3857 0.073 Uiso 1 1 calc R
C12 C 1.0907(2) 1.0881(2) 0.36027(18) 0.0800(7) Uani 1 1 d .
H12 H 1.0964 1.1689 0.3577 0.096 Uiso 1 1 calc R
C13 C 1.1817(2) 1.0169(2) 0.34891(16) 0.0762(7) Uani 1 1 d .
H13 H 1.2575 1.0417 0.3370 0.091 Uiso 1 1 calc R
C14 C 0.73218(14) 0.85228(14) 0.21593(9) 0.0397(3) Uani 1 1 d .
H14 H 0.7781 0.7852 0.2109 0.048 Uiso 1 1 calc R
C15 C 0.76805(16) 0.94806(15) 0.18151(11) 0.0467(4) Uani 1 1 d .
C16 C 0.7059(3) 1.0637(2) 0.1815(2) 0.0933(9) Uani 1 1 d .
H16A H 0.6421 1.0590 0.2145 0.140 Uiso 1 1 calc R
H16B H 0.6677 1.0859 0.1232 0.140 Uiso 1 1 calc R
H16C H 0.7677 1.1209 0.2069 0.140 Uiso 1 1 calc R
C17 C 0.8794(2) 0.9483(2) 0.14028(14) 0.0663(5) Uani 1 1 d .
H17A H 0.9229 0.8751 0.1511 0.099 Uiso 1 1 calc R
H17B H 0.9357 1.0104 0.1642 0.099 Uiso 1 1 calc R
H17C H 0.8508 0.9595 0.0791 0.099 Uiso 1 1 calc R
C18 C 0.56464(15) 0.77133(14) 0.40012(10) 0.0406(3) Uani 1 1 d .
H18 H 0.4916 0.7399 0.3585 0.049 Uiso 1 1 calc R
C19 C 0.5238(2) 0.88740(18) 0.43228(14) 0.0598(5) Uani 1 1 d .
H19A H 0.4496 0.8758 0.4545 0.090 Uiso 1 1 calc R
H19B H 0.5056 0.9420 0.3853 0.090 Uiso 1 1 calc R
H19C H 0.5906 0.9174 0.4773 0.090 Uiso 1 1 calc R
C20 C 0.5968(2) 0.6851(2) 0.47458(13) 0.0650(5) Uani 1 1 d .
H20A H 0.6158 0.6105 0.4531 0.098 Uiso 1 1 calc R
H20B H 0.5261 0.6776 0.5011 0.098 Uiso 1 1 calc R
H20C H 0.6688 0.7127 0.5165 0.098 Uiso 1 1 calc R
O1 O 0.55023(12) 0.65672(10) 0.19602(8) 0.0519(3) Uani 1 1 d .
O2 O 0.94231(14) 0.71691(14) 0.38932(15) 0.0863(6) Uani 1 1 d .
S1 S 0.30342(4) 0.72587(4) 0.08816(3) 0.05496(16) Uani 1 1 d .
S2 S 1.14329(5) 0.87535(6) 0.35872(5) 0.0814(2) Uani 1 1 d .

loop_
_atom_site_aniso_label
_atom_site_aniso_U_11
_atom_site_aniso_U_22
_atom_site_aniso_U_33
_atom_site_aniso_U_23
_atom_site_aniso_U_13
_atom_site_aniso_U_12
C1 0.0389(9) 0.0742(13) 0.0639(11) 0.0050(9) -0.0034(8) -0.0074(8)
C2 0.0403(9) 0.0580(10) 0.0762(13) 0.0031(9) 0.0038(8) 0.0056(8)
C3 0.0386(8) 0.0443(8) 0.0545(9) -0.0022(7) 0.0033(6) 0.0007(6)
C4 0.0349(7) 0.0408(7) 0.0357(7) -0.0012(5) 0.0079(5) -0.0056(6)
C5 0.0384(7) 0.0366(7) 0.0333(6) -0.0014(5) 0.0083(5) -0.0015(6)
C6 0.0328(6) 0.0342(6) 0.0357(6) -0.0011(5) 0.0080(5) -0.0004(5)
C7 0.0335(7) 0.0373(7) 0.0345(6) -0.0001(5) 0.0063(5) 0.0009(5)
C8 0.0356(8) 0.0605(10) 0.0450(8) -0.0048(7) 0.0042(6) -0.0053(7)
C9 0.0347(8) 0.0567(10) 0.0590(10) 0.0094(8) -0.0011(7) 0.0027(7)
C10 0.0330(7) 0.0620(10) 0.0494(9) 0.0014(7) 0.0015(6) -0.0013(7)
C11 0.0535(10) 0.0548(10) 0.0790(13) -0.0104(9) 0.0224(9) -0.0121(8)
C12 0.0794(16) 0.0700(14) 0.0972(18) -0.0114(12) 0.0339(13) -0.0278(12)
C13 0.0511(11) 0.1029(18) 0.0751(14) -0.0004(13) 0.0151(10) -0.0245(12)
C14 0.0382(7) 0.0432(8) 0.0391(7) -0.0014(6) 0.0118(6) 0.0004(6)
C15 0.0424(8) 0.0526(9) 0.0445(8) 0.0081(7) 0.0086(6) -0.0033(7)
C16 0.0910(18) 0.0567(12) 0.146(3) 0.0432(15) 0.0554(18) 0.0147(12)
C17 0.0608(11) 0.0784(14) 0.0660(12) 0.0105(10) 0.0275(9) -0.0139(10)
C18 0.0403(8) 0.0461(8) 0.0364(7) 0.0009(6) 0.0107(6) -0.0041(6)
C19 0.0611(11) 0.0600(11) 0.0673(11) 0.0000(9) 0.0332(9) 0.0102(9)
C20 0.0818(14) 0.0675(12) 0.0518(10) 0.0179(9) 0.0278(10) 0.0075(11)
O1 0.0541(7) 0.0375(6) 0.0591(7) -0.0093(5) 0.0023(5) 0.0036(5)
O2 0.0464(8) 0.0577(9) 0.1495(17) 0.0243(9) 0.0115(9) 0.0122(6)
S1 0.0462(3) 0.0574(3) 0.0565(3) -0.01213(19) 0.00139(19) -0.01007(18)
S2 0.0401(3) 0.0886(4) 0.1167(5) 0.0128(4) 0.0201(3) 0.0079(3)

loop_
_atom_type_symbol
_atom_type_description
_atom_type_scat_dispersion_real
_atom_type_scat_dispersion_imag
_atom_type_scat_source
C C 0.0033 0.0016 'International Tables Vol C Tables 4.2.6.8 and 6.1.1.4'
H H 0.0000 0.0000 'International Tables Vol C Tables 4.2.6.8 and 6.1.1.4'
O O 0.0106 0.0060 'International Tables Vol C Tables 4.2.6.8 and 6.1.1.4'
S S 0.1246 0.1234 'International Tables Vol C Tables 4.2.6.8 and 6.1.1.4'

loop_
_geom_angle_atom_site_label_1
_geom_angle_atom_site_label_2
_geom_angle_atom_site_label_3
_geom_angle
C2 C1 S1 112.86(14)
C2 C1 H1 123.6
S1 C1 H1 123.6
C1 C2 C3 112.04(17)
C1 C2 H2 124.0
C3 C2 H2 124.0
C4 C3 C2 112.41(16)
C4 C3 H3 123.8
C2 C3 H3 123.8
C3 C4 C5 130.37(14)
C3 C4 S1 110.92(12)
C5 C4 S1 118.71(11)
O1 C5 C4 120.28(14)
O1 C5 C6 120.38(13)
C4 C5 C6 119.32(12)
C14 C6 C5 107.14(12)
C14 C6 C7 111.92(12)
C5 C6 C7 109.94(11)
C14 C6 H6 109.3
C5 C6 H6 109.3
C7 C6 H6 109.3
C8 C7 C18 111.91(12)
C8 C7 C6 110.23(12)
C18 C7 C6 111.58(12)
C8 C7 H7 107.6
C18 C7 H7 107.6
C6 C7 H7 107.6
C9 C8 C7 114.10(14)
C9 C8 H8A 108.7
C7 C8 H8A 108.7
C9 C8 H8B 108.7
C7 C8 H8B 108.7
H8A C8 H8B 107.6
O2 C9 C10 120.57(18)
O2 C9 C8 120.90(18)
C10 C9 C8 118.50(16)
C11 C10 C9 129.98(17)
C11 C10 S2 110.27(14)
C9 C10 S2 119.74(15)
C10 C11 C12 112.3(2)
C10 C11 H11 123.9
C12 C11 H11 123.9
C13 C12 C11 113.4(2)
C13 C12 H12 123.3
C11 C12 H12 123.3
C12 C13 S2 111.79(17)
C12 C13 H13 124.1
S2 C13 H13 124.1
C15 C14 C6 128.23(15)
C15 C14 H14 115.9
C6 C14 H14 115.9
C14 C15 C16 124.27(17)
C14 C15 C17 121.55(17)
C16 C15 C17 114.16(17)
C15 C16 H16A 109.5
C15 C16 H16B 109.5
H16A C16 H16B 109.5
C15 C16 H16C 109.5
H16A C16 H16C 109.5
H16B C16 H16C 109.5
C15 C17 H17A 109.5
C15 C17 H17B 109.5
H17A C17 H17B 109.5
C15 C17 H17C 109.5
H17A C17 H17C 109.5
H17B C17 H17C 109.5
C20 C18 C19 109.85(15)
C20 C18 C7 111.91(14)
C19 C18 C7 113.43(13)
C20 C18 H18 107.1
C19 C18 H18 107.1
C7 C18 H18 107.1
C18 C19 H19A 109.5
C18 C19 H19B 109.5
H19A C19 H19B 109.5
C18 C19 H19C 109.5
H19A C19 H19C 109.5
H19B C19 H19C 109.5
C18 C20 H20A 109.5
C18 C20 H20B 109.5
H20A C20 H20B 109.5
C18 C20 H20C 109.5
H20A C20 H20C 109.5
H20B C20 H20C 109.5
C1 S1 C4 91.77(9)
C13 S2 C10 92.29(11)

loop_
_geom_bond_atom_site_label_1
_geom_bond_atom_site_label_2
_geom_bond_distance
C1 C2 1.354(3)
C1 S1 1.699(2)
C1 H1 0.9300
C2 C3 1.421(2)
C2 H2 0.9300
C3 C4 1.378(2)
C3 H3 0.9300
C4 C5 1.463(2)
C4 S1 1.7201(15)
C5 O1 1.2247(19)
C5 C6 1.5285(19)
C6 C14 1.507(2)
C6 C7 1.543(2)
C6 H6 0.9800
C7 C8 1.535(2)
C7 C18 1.540(2)
C7 H7 0.9800
C8 C9 1.517(2)
C8 H8A 0.9700
C8 H8B 0.9700
C9 O2 1.216(2)
C9 C10 1.465(3)
C10 C11 1.363(3)
C10 S2 1.7097(19)
C11 C12 1.410(3)
C11 H11 0.9300
C12 C13 1.326(4)
C12 H12 0.9300
C13 S2 1.692(3)
C13 H13 0.9300
C14 C15 1.324(2)
C14 H14 0.9300
C15 C16 1.489(3)
C15 C17 1.501(3)
C16 H16A 0.9600
C16 H16B 0.9600
C16 H16C 0.9600
C17 H17A 0.9600
C17 H17B 0.9600
C17 H17C 0.9600
C18 C20 1.521(2)
C18 C19 1.527(2)
C18 H18 0.9800
C19 H19A 0.9600
C19 H19B 0.9600
C19 H19C 0.9600
C20 H20A 0.9600
C20 H20B 0.9600
C20 H20C 0.9600

loop_
_geom_torsion_atom_site_label_1
_geom_torsion_atom_site_label_2
_geom_torsion_atom_site_label_3
_geom_torsion_atom_site_label_4
_geom_torsion
S1 C1 C2 C3 0.7(2)
C1 C2 C3 C4 -0.8(3)
C2 C3 C4 C5 -178.86(16)
C2 C3 C4 S1 0.5(2)
C3 C4 C5 O1 171.45(17)
S1 C4 C5 O1 -7.9(2)
C3 C4 C5 C6 -10.0(2)
S1 C4 C5 C6 170.67(10)
O1 C5 C6 C14 67.76(17)
C4 C5 C6 C14 -110.80(14)
O1 C5 C6 C7 -54.07(18)
C4 C5 C6 C7 127.36(13)
C14 C6 C7 C8 53.95(16)
C5 C6 C7 C8 172.89(12)
C14 C6 C7 C18 178.94(12)
C5 C6 C7 C18 -62.11(15)
C18 C7 C8 C9 149.97(14)
C6 C7 C8 C9 -85.23(17)
C7 C8 C9 O2 -47.3(3)
C7 C8 C9 C10 135.02(16)
O2 C9 C10 C11 -178.9(2)
C8 C9 C10 C11 -1.1(3)
O2 C9 C10 S2 2.6(3)
C8 C9 C10 S2 -179.71(13)
C9 C10 C11 C12 -178.2(2)
S2 C10 C11 C12 0.4(2)
C10 C11 C12 C13 0.2(3)
C11 C12 C13 S2 -0.7(3)
C5 C6 C14 C15 113.62(18)
C7 C6 C14 C15 -125.80(17)
C6 C14 C15 C16 -1.0(3)
C6 C14 C15 C17 177.58(16)
C8 C7 C18 C20 -73.98(18)
C6 C7 C18 C20 161.97(14)
C8 C7 C18 C19 51.00(18)
C6 C7 C18 C19 -73.05(17)
C2 C1 S1 C4 -0.36(17)
C3 C4 S1 C1 -0.11(14)
C5 C4 S1 C1 179.36(13)
C12 C13 S2 C10 0.8(2)
C11 C10 S2 C13 -0.70(17)
C9 C10 S2 C13 178.13(16)
